data_4025162
loop_
_publ_author_name
'Sethuraman Indumathi'
'Subbu Perumal'
'J. Carlos Men\'endez'

_publ_contact_author_address
;
Department of Organic Chemistry
School of Chemistry
Madurai Kamaraj University
Madurai 625 021
India
;
_publ_contact_author_email subbu.perum@gmail.com
_publ_contact_author_name 'Prof.Subbu Perumal'
_publ_contact_author_phone '0452 2459845'
_publ_section_title
;
 l-Proline-Catalyzed Three-Component Domino [3+2+1] Annulation for the
 Regio- and Diastereoselective Synthesis of Highly Substituted
 Thienothiopyrans Containing Three or Four Stereocenters
;
_journal_name_full 'Journal of Organic Chemistry'
_journal_page_first 472
_journal_page_last 475
_journal_paper_doi 10.1021/jo9021327
_journal_volume 75
_journal_year 2010
_chemical_formula_moiety 'C31 H29 Cl O5 S2'
_chemical_formula_sum 'C31 H29 Cl O5 S2'
_chemical_formula_weight 581.11
_chemical_melting_point 186
_chemical_name_systematic
;
 Ethyl 4-(4-chlorobenzoyl)-2,7-di(4-methylphenyl)-5,5-dioxo-
2,3,4,5,6,7-hexahydro-5-thieno[3,2-c]thiopyran-6-carboxylate 
;
_space_group_IT_number 2
_symmetry_cell_setting triclinic
_symmetry_space_group_name_Hall '-P 1'
_symmetry_space_group_name_H-M 'P -1'
_atom_sites_solution_hydrogens geom
_atom_sites_solution_primary direct
_atom_sites_solution_secondary difmap
_audit_creation_date 16.12.07
_audit_creation_method SHELXL-97
_cell_angle_alpha 107.01
_cell_angle_beta 91.64
_cell_angle_gamma 108.81
_cell_formula_units_Z 2
_cell_length_a 10.937
_cell_length_b 12.082
_cell_length_c 12.285
_cell_measurement_reflns_used 5971
_cell_measurement_temperature 293(2)
_cell_measurement_theta_max 24.98
_cell_measurement_theta_min 2.12
_cell_volume 1455.812
_computing_cell_refinement 'CAD4 Express'
_computing_data_collection 'CAD4 Express (Enraf Nonius, (1994)'
_computing_data_reduction 'XCAD4 (Harms & Wocadlo, 1995)'
_computing_molecular_graphics 'ORTEP & PLATON (Spek, 2003)'
_computing_publication_material 'SHELXL-97 (Sheldrick, 1997)'
_computing_structure_refinement 'SHELXL-97 (Sheldrick, 1997)'
_computing_structure_solution 'SHELXS-97 (Sheldrick, 1997)'
_diffrn_ambient_temperature 293(2)
_diffrn_measured_fraction_theta_full 0.998
_diffrn_measured_fraction_theta_max 0.998
_diffrn_measurement_device_type 'MACH3-Nonius sealed tube'
_diffrn_measurement_method \w-2\q
_diffrn_radiation_monochromator graphite
_diffrn_radiation_source 'fine-focus sealed tube'
_diffrn_radiation_type MoK\a
_diffrn_radiation_wavelength 0.71073
_diffrn_reflns_av_R_equivalents 0.0104
_diffrn_reflns_av_sigmaI/netI 0.0261
_diffrn_reflns_limit_h_max 12
_diffrn_reflns_limit_h_min -1
_diffrn_reflns_limit_k_max 13
_diffrn_reflns_limit_k_min -14
_diffrn_reflns_limit_l_max 14
_diffrn_reflns_limit_l_min -14
_diffrn_reflns_number 5971
_diffrn_reflns_theta_full 24.98
_diffrn_reflns_theta_max 24.98
_diffrn_reflns_theta_min 2.12
_diffrn_standards_decay_% 0
_diffrn_standards_interval_time 60
_diffrn_standards_number 3
_exptl_absorpt_coefficient_mu 0.313
_exptl_absorpt_correction_T_max 0.99
_exptl_absorpt_correction_T_min 0.92
_exptl_absorpt_correction_type psi-scan
_exptl_absorpt_process_details '[North et al., 1968]'
_exptl_crystal_colour colorless
_exptl_crystal_density_diffrn 1.326
_exptl_crystal_density_method 'not measured'
_exptl_crystal_F_000 608
_exptl_crystal_size_max 0.28
_exptl_crystal_size_mid 0.25
_exptl_crystal_size_min 0.20
_refine_diff_density_max 0.540
_refine_diff_density_min -0.326
_refine_diff_density_rms 0.046
_refine_ls_extinction_method none
_refine_ls_goodness_of_fit_ref 0.906
_refine_ls_hydrogen_treatment mixed
_refine_ls_matrix_type full
_refine_ls_number_parameters 352
_refine_ls_number_reflns 5096
_refine_ls_number_restraints 0
_refine_ls_restrained_S_all 0.906
_refine_ls_R_factor_all 0.0710
_refine_ls_R_factor_gt 0.0456
_refine_ls_shift/su_max 0.000
_refine_ls_shift/su_mean 0.000
_refine_ls_structure_factor_coef Fsqd
_refine_ls_weighting_details 'calc w=1/[\s^2^(Fo^2^)+(0.1020P)^2^+0.9441P] where P=(Fo^2^+2Fc^2^)/3'
_refine_ls_weighting_scheme calc
_refine_ls_wR_factor_gt 0.1332
_refine_ls_wR_factor_ref 0.1551
_reflns_number_gt 3681
_reflns_number_total 5096
_reflns_threshold_expression >2sigma(I)
_cod_data_source_file jo9021327_si_001.cif
_cod_data_source_block mi1
_cod_depositor_comments
;
The following automatic conversions were performed:

'_symmetry_cell_setting' value 'Triclinic' changed to 'triclinic'
according to the built-in table from CIF Core dictionary named
'cif_core.dic' version 2.4.1 from 2010-06-29.

Automatic conversion script
Id: cif_fix_values 1646 2011-03-28 12:23:43Z adriana 
;
_cod_original_cell_volume 1455.6
_cod_database_code 4025162

loop_
_symmetry_equiv_pos_as_xyz
'x, y, z'
'-x, -y, -z'

loop_
_atom_site_label
_atom_site_type_symbol
_atom_site_fract_x
_atom_site_fract_y
_atom_site_fract_z
_atom_site_U_iso_or_equiv
_atom_site_adp_type
_atom_site_occupancy
_atom_site_symmetry_multiplicity
_atom_site_calc_flag
_atom_site_refinement_flags
_atom_site_disorder_assembly
_atom_site_disorder_group
S1 S 0.34671(7) 0.00059(6) 0.36353(6) 0.0442(2) Uani 1 1 d . . .
S2 S 0.34439(8) 0.38409(8) 0.60367(7) 0.0592(3) Uani 1 1 d . . .
Cl Cl 0.82748(11) -0.09806(10) -0.02637(9) 0.0848(3) Uani 1 1 d . . .
O3 O 0.3598(2) -0.08769(19) 0.26247(19) 0.0595(6) Uani 1 1 d . . .
O2 O 0.3274(2) -0.0329(2) 0.4662(2) 0.0609(6) Uani 1 1 d . . .
O1 O 0.4785(3) 0.2294(2) 0.24752(19) 0.0661(7) Uani 1 1 d . . .
O5 O 0.0033(2) -0.0756(2) 0.3443(2) 0.0710(7) Uani 1 1 d . . .
O4 O 0.0959(2) -0.1226(2) 0.18548(19) 0.0661(6) Uani 1 1 d . . .
C26 C 0.3416(3) 0.2494(3) 0.4966(2) 0.0421(6) Uani 1 1 d . . .
C7 C 0.6147(3) 0.5528(3) 0.8465(2) 0.0477(7) Uani 1 1 d . . .
H7 H 0.6197 0.6259 0.8332 0.057 Uiso 1 1 calc R . .
C24 C 0.2182(3) 0.0553(2) 0.3335(2) 0.0397(6) Uani 1 1 d . . .
H24 H 0.2400 0.0917 0.2719 0.048 Uiso 1 1 calc R . .
C28 C 0.4856(3) 0.1392(2) 0.3937(2) 0.0403(6) Uani 1 1 d . . .
H28 H 0.5589 0.1268 0.4300 0.048 Uiso 1 1 calc R . .
C27 C 0.4589(3) 0.2445(3) 0.4768(2) 0.0420(6) Uani 1 1 d . . .
C25 C 0.2083(3) 0.1564(2) 0.4403(2) 0.0396(6) Uani 1 1 d . . .
H25 H 0.1685 0.1168 0.4960 0.047 Uiso 1 1 calc R . .
C6 C 0.1203(3) 0.2200(2) 0.4071(2) 0.0404(6) Uani 1 1 d . . .
C18 C 0.6054(3) 0.1016(3) 0.2110(2) 0.0438(6) Uani 1 1 d . . .
C12 C 0.5651(3) 0.4422(3) 0.7580(2) 0.0468(7) Uani 1 1 d . . .
C9 C 0.6516(3) 0.4501(3) 0.9783(3) 0.0524(7) Uani 1 1 d . . .
C8 C 0.6569(3) 0.5554(3) 0.9546(3) 0.0518(7) Uani 1 1 d . . .
H8 H 0.6898 0.6308 1.0130 0.062 Uiso 1 1 calc R . .
C1 C 0.1563(3) 0.2885(3) 0.3333(3) 0.0522(7) Uani 1 1 d . . .
H1 H 0.2324 0.2917 0.3003 0.063 Uiso 1 1 calc R . .
C31 C 0.5223(3) 0.1623(3) 0.2793(2) 0.0443(7) Uani 1 1 d . . .
C17 C 0.6220(3) 0.1151(3) 0.1031(3) 0.0514(7) Uani 1 1 d . . .
H17 H 0.5847 0.1646 0.0789 0.062 Uiso 1 1 calc R . .
C29 C 0.5728(3) 0.3583(3) 0.5420(3) 0.0552(8) Uani 1 1 d . . .
H29A H 0.6111 0.4034 0.4906 0.066 Uiso 1 1 calc R . .
H29B H 0.6390 0.3349 0.5742 0.066 Uiso 1 1 calc R . .
C30 C 0.5236(3) 0.4402(3) 0.6393(3) 0.0526(8) Uani 1 1 d . . .
H30 H 0.5579 0.5249 0.6366 0.063 Uiso 1 1 calc R . .
C16 C 0.6926(3) 0.0565(3) 0.0314(3) 0.0578(8) Uani 1 1 d . . .
H16 H 0.7043 0.0671 -0.0400 0.069 Uiso 1 1 calc R . .
C13 C 0.6633(3) 0.0282(3) 0.2459(3) 0.0575(8) Uani 1 1 d . . .
H13 H 0.6549 0.0194 0.3183 0.069 Uiso 1 1 calc R . .
C23 C 0.0921(3) -0.0541(3) 0.2903(3) 0.0483(7) Uani 1 1 d . . .
C5 C 0.0061(3) 0.2156(3) 0.4529(3) 0.0559(8) Uani 1 1 d . . .
H5 H -0.0211 0.1687 0.5015 0.067 Uiso 1 1 calc R . .
C2 C 0.0805(4) 0.3524(3) 0.3079(3) 0.0617(9) Uani 1 1 d . . .
H2 H 0.1062 0.3974 0.2576 0.074 Uiso 1 1 calc R . .
C11 C 0.5569(4) 0.3357(3) 0.7823(3) 0.0709(11) Uani 1 1 d . . .
H11 H 0.5217 0.2599 0.7247 0.085 Uiso 1 1 calc R . .
C3 C -0.0331(3) 0.3502(3) 0.3563(3) 0.0605(9) Uani 1 1 d . . .
C20 C 0.7001(4) 0.4535(4) 1.0965(3) 0.0715(10) Uani 1 1 d . . .
H20A H 0.6886 0.3712 1.0961 0.107 Uiso 1 1 calc R . .
H20B H 0.6516 0.4884 1.1520 0.107 Uiso 1 1 calc R . .
H20C H 0.7909 0.5031 1.1162 0.107 Uiso 1 1 calc R . .
C15 C 0.7455(3) -0.0179(3) 0.0672(3) 0.0562(8) Uani 1 1 d . . .
C4 C -0.0690(3) 0.2801(3) 0.4275(3) 0.0667(9) Uani 1 1 d . . .
H4 H -0.1457 0.2757 0.4597 0.080 Uiso 1 1 calc R . .
C14 C 0.7335(4) -0.0318(3) 0.1737(3) 0.0655(9) Uani 1 1 d . . .
H14 H 0.7719 -0.0808 0.1972 0.079 Uiso 1 1 calc R . .
C10 C 0.6000(4) 0.3395(3) 0.8901(3) 0.0701(10) Uani 1 1 d . . .
H10 H 0.5942 0.2664 0.9039 0.084 Uiso 1 1 calc R . .
C19 C -0.1151(4) 0.4218(4) 0.3308(4) 0.0928(14) Uani 1 1 d . . .
H19A H -0.0748 0.4657 0.2801 0.139 Uiso 1 1 calc R . .
H19B H -0.1217 0.4794 0.4012 0.139 Uiso 1 1 calc R . .
H19C H -0.2006 0.3656 0.2950 0.139 Uiso 1 1 calc R . .
C22 C -0.0085(4) -0.2415(3) 0.1390(4) 0.0835(12) Uani 1 1 d . . .
H22A H -0.0234 -0.2832 0.1966 0.100 Uiso 1 1 calc R . .
H22B H -0.0885 -0.2295 0.1184 0.100 Uiso 1 1 calc R . .
C21 C 0.0265(6) -0.3140(6) 0.0412(8) 0.201(5) Uani 1 1 d . . .
H21A H -0.0421 -0.3926 0.0104 0.302 Uiso 1 1 calc R . .
H21B H 0.1054 -0.3261 0.0622 0.302 Uiso 1 1 calc R . .
H21C H 0.0402 -0.2728 -0.0158 0.302 Uiso 1 1 calc R . .

loop_
_atom_site_aniso_label
_atom_site_aniso_U_11
_atom_site_aniso_U_22
_atom_site_aniso_U_33
_atom_site_aniso_U_23
_atom_site_aniso_U_13
_atom_site_aniso_U_12
S1 0.0546(4) 0.0414(4) 0.0469(4) 0.0198(3) 0.0075(3) 0.0248(3)
S2 0.0626(5) 0.0629(5) 0.0461(4) -0.0065(4) -0.0092(4) 0.0364(4)
Cl 0.0975(8) 0.0919(7) 0.0785(6) 0.0218(5) 0.0405(6) 0.0531(6)
O3 0.0671(14) 0.0439(11) 0.0677(14) 0.0075(10) 0.0102(11) 0.0286(11)
O2 0.0682(15) 0.0711(15) 0.0688(14) 0.0472(12) 0.0154(11) 0.0344(12)
O1 0.0944(18) 0.0803(16) 0.0592(14) 0.0420(12) 0.0258(13) 0.0576(15)
O5 0.0676(16) 0.0661(15) 0.0704(16) 0.0246(13) 0.0165(13) 0.0083(12)
O4 0.0631(15) 0.0554(13) 0.0576(14) -0.0015(11) -0.0011(11) 0.0099(11)
C26 0.0548(17) 0.0467(15) 0.0300(13) 0.0101(11) -0.0006(12) 0.0269(13)
C7 0.0490(17) 0.0397(15) 0.0493(17) 0.0106(13) -0.0004(13) 0.0123(13)
C24 0.0473(15) 0.0394(14) 0.0379(14) 0.0158(11) 0.0033(12) 0.0193(12)
C28 0.0445(15) 0.0480(15) 0.0359(14) 0.0152(12) 0.0032(11) 0.0243(13)
C27 0.0521(17) 0.0461(15) 0.0317(13) 0.0123(12) -0.0019(12) 0.0228(13)
C25 0.0466(15) 0.0441(15) 0.0335(13) 0.0141(11) 0.0039(11) 0.0214(13)
C6 0.0457(15) 0.0408(14) 0.0365(14) 0.0109(11) -0.0007(12) 0.0191(12)
C18 0.0473(16) 0.0451(15) 0.0394(14) 0.0146(12) 0.0030(12) 0.0159(13)
C12 0.0525(17) 0.0418(15) 0.0421(15) 0.0057(12) -0.0064(13) 0.0192(13)
C9 0.0502(17) 0.065(2) 0.0423(16) 0.0124(14) 0.0008(13) 0.0256(15)
C8 0.0507(18) 0.0467(16) 0.0431(16) 0.0011(13) -0.0035(13) 0.0103(14)
C1 0.0513(18) 0.0630(19) 0.0549(18) 0.0272(15) 0.0072(14) 0.0288(15)
C31 0.0525(17) 0.0448(15) 0.0394(15) 0.0155(12) 0.0033(12) 0.0202(13)
C17 0.0610(19) 0.0542(17) 0.0451(16) 0.0212(14) 0.0089(14) 0.0231(15)
C29 0.0522(18) 0.0593(19) 0.0483(17) 0.0069(14) -0.0055(14) 0.0220(15)
C30 0.0602(19) 0.0476(16) 0.0462(16) 0.0070(13) -0.0097(14) 0.0223(15)
C16 0.068(2) 0.0618(19) 0.0448(17) 0.0189(15) 0.0184(15) 0.0217(17)
C13 0.068(2) 0.076(2) 0.0473(17) 0.0281(16) 0.0152(15) 0.0422(18)
C23 0.0566(19) 0.0436(16) 0.0489(17) 0.0189(14) 0.0023(15) 0.0195(14)
C5 0.0557(19) 0.065(2) 0.0580(19) 0.0275(16) 0.0130(15) 0.0276(16)
C2 0.072(2) 0.060(2) 0.063(2) 0.0323(17) -0.0046(17) 0.0262(17)
C11 0.111(3) 0.0431(17) 0.0529(19) 0.0016(15) -0.0198(19) 0.0344(19)
C3 0.059(2) 0.0582(19) 0.065(2) 0.0117(16) -0.0127(17) 0.0296(16)
C20 0.080(3) 0.094(3) 0.0463(18) 0.0215(18) -0.0007(17) 0.039(2)
C15 0.0560(19) 0.0564(18) 0.0533(18) 0.0114(15) 0.0167(15) 0.0203(16)
C4 0.0505(19) 0.079(2) 0.081(2) 0.025(2) 0.0127(17) 0.0362(18)
C14 0.075(2) 0.076(2) 0.064(2) 0.0267(18) 0.0178(18) 0.046(2)
C10 0.107(3) 0.0517(19) 0.056(2) 0.0119(16) -0.0071(19) 0.039(2)
C19 0.089(3) 0.085(3) 0.116(4) 0.028(3) -0.022(3) 0.051(2)
C22 0.069(2) 0.059(2) 0.091(3) -0.006(2) -0.010(2) 0.0099(19)
C21 0.104(5) 0.104(4) 0.275(10) -0.081(5) 0.044(5) 0.004(4)

loop_
_atom_type_symbol
_atom_type_description
_atom_type_scat_dispersion_real
_atom_type_scat_dispersion_imag
_atom_type_scat_source
C C 0.0033 0.0016 'International Tables Vol C Tables 4.2.6.8 and 6.1.1.4'
H H 0.0000 0.0000 'International Tables Vol C Tables 4.2.6.8 and 6.1.1.4'
O O 0.0106 0.0060 'International Tables Vol C Tables 4.2.6.8 and 6.1.1.4'
S S 0.1246 0.1234 'International Tables Vol C Tables 4.2.6.8 and 6.1.1.4'
Cl Cl 0.1484 0.1585 'International Tables Vol C Tables 4.2.6.8 and 6.1.1.4'

loop_
_geom_angle_atom_site_label_1
_geom_angle_atom_site_label_2
_geom_angle_atom_site_label_3
_geom_angle
_geom_angle_site_symmetry_1
_geom_angle_site_symmetry_3
_geom_angle_publ_flag
O3 S1 O2 118.74(14) . . ?
O3 S1 C28 108.44(13) . . ?
O2 S1 C28 109.19(13) . . ?
O3 S1 C24 110.09(13) . . ?
O2 S1 C24 108.34(13) . . ?
C28 S1 C24 100.48(12) . . ?
C26 S2 C30 92.84(14) . . ?
C23 O4 C22 116.9(3) . . ?
C27 C26 C25 129.3(2) . . ?
C27 C26 S2 114.2(2) . . ?
C25 C26 S2 116.5(2) . . ?
C12 C7 C8 120.5(3) . . ?
C23 C24 C25 113.0(2) . . ?
C23 C24 S1 108.70(18) . . ?
C25 C24 S1 110.62(17) . . ?
C27 C28 C31 113.3(2) . . ?
C27 C28 S1 110.1(2) . . ?
C31 C28 S1 109.26(18) . . ?
C26 C27 C28 125.7(3) . . ?
C26 C27 C29 115.6(3) . . ?
C28 C27 C29 118.7(3) . . ?
C26 C25 C6 110.8(2) . . ?
C26 C25 C24 111.4(2) . . ?
C6 C25 C24 109.8(2) . . ?
C5 C6 C1 118.0(3) . . ?
C5 C6 C25 121.4(3) . . ?
C1 C6 C25 120.5(3) . . ?
C17 C18 C13 118.4(3) . . ?
C17 C18 C31 117.4(3) . . ?
C13 C18 C31 124.1(3) . . ?
C7 C12 C11 117.8(3) . . ?
C7 C12 C30 120.3(3) . . ?
C11 C12 C30 121.9(3) . . ?
C8 C9 C10 117.5(3) . . ?
C8 C9 C20 121.8(3) . . ?
C10 C9 C20 120.8(3) . . ?
C9 C8 C7 121.9(3) . . ?
C2 C1 C6 120.8(3) . . ?
O1 C31 C18 121.7(3) . . ?
O1 C31 C28 117.7(3) . . ?
C18 C31 C28 120.6(2) . . ?
C16 C17 C18 121.1(3) . . ?
C27 C29 C30 108.7(3) . . ?
C12 C30 C29 114.3(2) . . ?
C12 C30 S2 112.2(2) . . ?
C29 C30 S2 106.15(19) . . ?
C15 C16 C17 119.0(3) . . ?
C14 C13 C18 120.6(3) . . ?
O5 C23 O4 125.2(3) . . ?
O5 C23 C24 124.6(3) . . ?
O4 C23 C24 110.2(3) . . ?
C6 C5 C4 120.9(3) . . ?
C1 C2 C3 121.1(3) . . ?
C10 C11 C12 121.3(3) . . ?
C4 C3 C2 117.5(3) . . ?
C4 C3 C19 121.1(4) . . ?
C2 C3 C19 121.5(4) . . ?
C16 C15 C14 121.7(3) . . ?
C16 C15 Cl 118.8(3) . . ?
C14 C15 Cl 119.5(3) . . ?
C3 C4 C5 121.6(3) . . ?
C15 C14 C13 119.2(3) . . ?
C11 C10 C9 121.1(3) . . ?
C21 C22 O4 109.3(4) . . ?

loop_
_geom_bond_atom_site_label_1
_geom_bond_atom_site_label_2
_geom_bond_distance
_geom_bond_site_symmetry_2
_geom_bond_publ_flag
S1 O3 1.426(2) . ?
S1 O2 1.434(2) . ?
S1 C28 1.793(3) . ?
S1 C24 1.806(3) . ?
S2 C26 1.758(3) . ?
S2 C30 1.847(3) . ?
Cl C15 1.741(3) . ?
O1 C31 1.210(3) . ?
O5 C23 1.194(4) . ?
O4 C23 1.321(4) . ?
O4 C22 1.455(4) . ?
C26 C27 1.330(4) . ?
C26 C25 1.516(4) . ?
C7 C12 1.382(4) . ?
C7 C8 1.382(4) . ?
C24 C23 1.517(4) . ?
C24 C25 1.544(4) . ?
C28 C27 1.497(4) . ?
C28 C31 1.550(4) . ?
C27 C29 1.509(4) . ?
C25 C6 1.523(4) . ?
C6 C5 1.377(4) . ?
C6 C1 1.383(4) . ?
C18 C17 1.392(4) . ?
C18 C13 1.393(4) . ?
C18 C31 1.477(4) . ?
C12 C11 1.381(4) . ?
C12 C30 1.506(4) . ?
C9 C8 1.371(4) . ?
C9 C10 1.382(4) . ?
C9 C20 1.515(4) . ?
C1 C2 1.385(4) . ?
C17 C16 1.379(4) . ?
C29 C30 1.545(4) . ?
C16 C15 1.374(5) . ?
C13 C14 1.387(4) . ?
C5 C4 1.385(5) . ?
C2 C3 1.389(5) . ?
C11 C10 1.376(5) . ?
C3 C4 1.371(5) . ?
C3 C19 1.513(5) . ?
C15 C14 1.371(5) . ?
C22 C21 1.410(7) . ?

loop_
_geom_torsion_atom_site_label_1
_geom_torsion_atom_site_label_2
_geom_torsion_atom_site_label_3
_geom_torsion_atom_site_label_4
_geom_torsion
_geom_torsion_site_symmetry_1
_geom_torsion_site_symmetry_2
_geom_torsion_site_symmetry_3
_geom_torsion_site_symmetry_4
_geom_torsion_publ_flag
C30 S2 C26 C27 -5.0(2) . . . . ?
C30 S2 C26 C25 175.0(2) . . . . ?
O3 S1 C24 C23 58.6(2) . . . . ?
O2 S1 C24 C23 -72.8(2) . . . . ?
C28 S1 C24 C23 172.78(19) . . . . ?
O3 S1 C24 C25 -176.79(18) . . . . ?
O2 S1 C24 C25 51.9(2) . . . . ?
C28 S1 C24 C25 -62.6(2) . . . . ?
O3 S1 C28 C27 163.82(17) . . . . ?
O2 S1 C28 C27 -65.4(2) . . . . ?
C24 S1 C28 C27 48.36(19) . . . . ?
O3 S1 C28 C31 38.8(2) . . . . ?
O2 S1 C28 C31 169.51(18) . . . . ?
C24 S1 C28 C31 -76.7(2) . . . . ?
C25 C26 C27 C28 -2.3(5) . . . . ?
S2 C26 C27 C28 177.7(2) . . . . ?
C25 C26 C27 C29 175.3(3) . . . . ?
S2 C26 C27 C29 -4.6(3) . . . . ?
C31 C28 C27 C26 101.5(3) . . . . ?
S1 C28 C27 C26 -21.2(3) . . . . ?
C31 C28 C27 C29 -76.1(3) . . . . ?
S1 C28 C27 C29 161.2(2) . . . . ?
C27 C26 C25 C6 -133.4(3) . . . . ?
S2 C26 C25 C6 46.6(3) . . . . ?
C27 C26 C25 C24 -10.8(4) . . . . ?
S2 C26 C25 C24 169.23(18) . . . . ?
C23 C24 C25 C26 167.2(2) . . . . ?
S1 C24 C25 C26 45.1(3) . . . . ?
C23 C24 C25 C6 -69.6(3) . . . . ?
S1 C24 C25 C6 168.22(19) . . . . ?
C26 C25 C6 C5 -118.8(3) . . . . ?
C24 C25 C6 C5 117.7(3) . . . . ?
C26 C25 C6 C1 58.4(3) . . . . ?
C24 C25 C6 C1 -65.1(3) . . . . ?
C8 C7 C12 C11 1.4(5) . . . . ?
C8 C7 C12 C30 -177.9(3) . . . . ?
C10 C9 C8 C7 -1.2(5) . . . . ?
C20 C9 C8 C7 178.9(3) . . . . ?
C12 C7 C8 C9 0.1(5) . . . . ?
C5 C6 C1 C2 1.1(5) . . . . ?
C25 C6 C1 C2 -176.2(3) . . . . ?
C17 C18 C31 O1 -5.9(4) . . . . ?
C13 C18 C31 O1 176.9(3) . . . . ?
C17 C18 C31 C28 172.7(3) . . . . ?
C13 C18 C31 C28 -4.5(4) . . . . ?
C27 C28 C31 O1 -28.7(4) . . . . ?
S1 C28 C31 O1 94.4(3) . . . . ?
C27 C28 C31 C18 152.6(3) . . . . ?
S1 C28 C31 C18 -84.2(3) . . . . ?
C13 C18 C17 C16 0.7(5) . . . . ?
C31 C18 C17 C16 -176.7(3) . . . . ?
C26 C27 C29 C30 14.2(4) . . . . ?
C28 C27 C29 C30 -168.0(2) . . . . ?
C7 C12 C30 C29 133.8(3) . . . . ?
C11 C12 C30 C29 -45.4(5) . . . . ?
C7 C12 C30 S2 -105.4(3) . . . . ?
C11 C12 C30 S2 75.5(4) . . . . ?
C27 C29 C30 C12 107.9(3) . . . . ?
C27 C29 C30 S2 -16.3(3) . . . . ?
C26 S2 C30 C12 -113.1(2) . . . . ?
C26 S2 C30 C29 12.3(2) . . . . ?
C18 C17 C16 C15 1.0(5) . . . . ?
C17 C18 C13 C14 -1.3(5) . . . . ?
C31 C18 C13 C14 176.0(3) . . . . ?
C22 O4 C23 O5 -8.8(5) . . . . ?
C22 O4 C23 C24 170.3(3) . . . . ?
C25 C24 C23 O5 -15.7(4) . . . . ?
S1 C24 C23 O5 107.5(3) . . . . ?
C25 C24 C23 O4 165.1(2) . . . . ?
S1 C24 C23 O4 -71.6(3) . . . . ?
C1 C6 C5 C4 -1.3(5) . . . . ?
C25 C6 C5 C4 175.9(3) . . . . ?
C6 C1 C2 C3 0.4(5) . . . . ?
C7 C12 C11 C10 -1.7(6) . . . . ?
C30 C12 C11 C10 177.4(4) . . . . ?
C1 C2 C3 C4 -1.7(5) . . . . ?
C1 C2 C3 C19 178.8(3) . . . . ?
C17 C16 C15 C14 -2.3(5) . . . . ?
C17 C16 C15 Cl 176.8(3) . . . . ?
C2 C3 C4 C5 1.4(5) . . . . ?
C19 C3 C4 C5 -179.1(3) . . . . ?
C6 C5 C4 C3 0.1(5) . . . . ?
C16 C15 C14 C13 1.7(5) . . . . ?
Cl C15 C14 C13 -177.3(3) . . . . ?
C18 C13 C14 C15 0.1(5) . . . . ?
C12 C11 C10 C9 0.7(7) . . . . ?
C8 C9 C10 C11 0.8(6) . . . . ?
C20 C9 C10 C11 -179.3(4) . . . . ?
C23 O4 C22 C21 -165.6(5) . . . . ?
